data_1508434
loop_
_publ_author_name
'Laus, Gerhard'
'Kahlenberg, Volker'
'Wurst, Klaus'
'Schottenberger, Herwig'
'Fischer, Niko'
'Stierstorfer, J\org'
'Klap\otke, Thomas M.'

_publ_section_title
;
 Synthesis and Crystal Structures of New 5,5'-Azotetrazolates
;
_journal_issue 1
_journal_name_full Crystals
_journal_page_first 127
_journal_page_last 136
_journal_paper_doi 10.3390/cryst2010127
_journal_volume 2
_journal_year 2012
_chemical_formula_moiety 'C5 H14 N O, 0.5(C2 N10)'
_chemical_formula_sum 'C6 H14 N6 O'
_chemical_formula_weight 186.23
_chemical_name_systematic
;
 ?
;
_space_group_IT_number 2
_symmetry_cell_setting triclinic
_symmetry_space_group_name_Hall '-P 1'
_symmetry_space_group_name_H-M 'P -1'
_atom_sites_solution_hydrogens geom
_atom_sites_solution_primary direct
_atom_sites_solution_secondary difmap
_audit_author_name 'V. Kahlenberg'
_audit_conform_dict_location ftp://ftp.iucr.org/pub/cif_core.dic
_audit_conform_dict_name cif_core.dic
_audit_conform_dict_version 2.3
_audit_contact_author_address
;
  Institut f\"ur Mineralogie und Petrographie
  Leopold-Franzens-Universit\"at Innsbruck
  Innrain 52
  A-6020 Innsbruck
  Austria
;
_audit_contact_author_email Volker.Kahlenberg@uibk.ac.at
_audit_contact_author_fax '+43 512 507 2926'
_audit_contact_author_phone '+43 512 507 5503'
_audit_creation_date 2008-11-05T17:14:02-00:00
_audit_creation_method 'WinGX routine CIF_UPDATE'
_cell_angle_alpha 78.564(5)
_cell_angle_beta 85.796(6)
_cell_angle_gamma 81.876(6)
_cell_formula_units_Z 2
_cell_length_a 5.4900(4)
_cell_length_b 8.4206(6)
_cell_length_c 10.3003(6)
_cell_measurement_reflns_used 2124
_cell_measurement_temperature 173(2)
_cell_measurement_theta_max 28.4324
_cell_measurement_theta_min 2.8873
_cell_volume 461.53(6)
_computing_cell_refinement
;
        CrysAlis RED, Oxford Diffraction Ltd.,
        Version 1.171.32.24 (release 21-04-2008 CrysAlis171 .NET)
        (compiled Apr 21 2008,18:23:10)
;
_computing_data_collection
;
        CrysAlis CCD, Oxford Diffraction Ltd.,
        Version 1.171.32.24 (release 21-04-2008 CrysAlis171 .NET)
        (compiled Apr 21 2008,18:23:10)
;
_computing_data_reduction
;
        CrysAlis RED, Oxford Diffraction Ltd.,
        Version 1.171.32.24 (release 21-04-2008 CrysAlis171 .NET)
        (compiled Apr 21 2008,18:23:10)
;
_computing_structure_refinement 'SHELXL-97 (Sheldrick, 1997)'
_computing_structure_solution 'SIR2002 (Burla et al., 2003)'
_diffrn_ambient_temperature 173(2)
_diffrn_detector_area_resol_mean 10.3822
_diffrn_measured_fraction_theta_full 0.99
_diffrn_measured_fraction_theta_max 0.99
_diffrn_measurement_device_type 'Oxford Diffraction Gemini-R Ultra'
_diffrn_measurement_method '\w (1\% width)'
_diffrn_orient_matrix_UB_11 0.1248026219
_diffrn_orient_matrix_UB_12 -0.0047344049
_diffrn_orient_matrix_UB_13 0.0154438147
_diffrn_orient_matrix_UB_21 -0.0265684306
_diffrn_orient_matrix_UB_22 -0.0437149318
_diffrn_orient_matrix_UB_23 0.0645248836
_diffrn_orient_matrix_UB_31 0.0273965219
_diffrn_orient_matrix_UB_32 -0.0746679327
_diffrn_orient_matrix_UB_33 -0.0232090146
_diffrn_radiation_monochromator graphite
_diffrn_radiation_type MoK\a
_diffrn_radiation_wavelength 0.71073
_diffrn_reflns_av_R_equivalents 0.0298
_diffrn_reflns_av_unetI/netI 0.0347
_diffrn_reflns_limit_h_max 5
_diffrn_reflns_limit_h_min -6
_diffrn_reflns_limit_k_max 10
_diffrn_reflns_limit_k_min -10
_diffrn_reflns_limit_l_max 10
_diffrn_reflns_limit_l_min -12
_diffrn_reflns_number 3070
_diffrn_reflns_theta_full 25.35
_diffrn_reflns_theta_max 25.35
_diffrn_reflns_theta_min 2.89
_exptl_absorpt_coefficient_mu 0.099
_exptl_absorpt_correction_type none
_exptl_crystal_colour 'light yellow'
_exptl_crystal_density_diffrn 1.34
_exptl_crystal_density_method 'not measured'
_exptl_crystal_description 'prismatic fragment'
_exptl_crystal_F_000 200
_exptl_crystal_size_max 0.40
_exptl_crystal_size_mid 0.24
_exptl_crystal_size_min 0.24
_refine_diff_density_max 0.193
_refine_diff_density_min -0.166
_refine_diff_density_rms 0.04
_refine_ls_extinction_coef 0.069(10)
_refine_ls_extinction_expression Fc^*^=kFc[1+0.001xFc^2^\l^3^/sin(2\q)]^-1/4^
_refine_ls_extinction_method SHELXL
_refine_ls_goodness_of_fit_ref 1.028
_refine_ls_hydrogen_treatment constr
_refine_ls_matrix_type full
_refine_ls_number_parameters 123
_refine_ls_number_reflns 1686
_refine_ls_number_restraints 0
_refine_ls_restrained_S_all 1.028
_refine_ls_R_factor_all 0.0416
_refine_ls_R_factor_gt 0.0345
_refine_ls_shift/su_max 0
_refine_ls_shift/su_mean 0
_refine_ls_structure_factor_coef Fsqd
_refine_ls_weighting_details 'calc w=1/[\s^2^(Fo^2^)+(0.0577P)^2^+0.0668P] where P=(Fo^2^+2Fc^2^)/3'
_refine_ls_weighting_scheme calc
_refine_ls_wR_factor_gt 0.0946
_refine_ls_wR_factor_ref 0.0983
_reflns_number_gt 1449
_reflns_number_total 1686
_reflns_threshold_expression >2sigma(I)
_cod_data_source_file C6H14N6O_P-1_CCDC846915_crystals-02-00127-s001_DC179.cif
_cod_data_source_block va84_1_chateigner_1508434
_cod_database_code 1508434

loop_
_symmetry_equiv_pos_as_xyz
'x, y, z'
'-x, -y, -z'

loop_
_atom_site_label
_atom_site_type_symbol
_atom_site_fract_x
_atom_site_fract_y
_atom_site_fract_z
_atom_site_U_iso_or_equiv
_atom_site_adp_type
_atom_site_occupancy
_atom_site_symmetry_multiplicity
_atom_site_calc_flag
_atom_site_refinement_flags
O1 O 0.71815(18) 0.13248(12) 0.44505(10) 0.0270(3) Uani 1 1 d .
H1 H 0.7921 0.1637 0.5021 0.041 Uiso 1 1 calc R
N6 N 0.4960(2) 0.21053(13) 0.18413(10) 0.0175(3) Uani 1 1 d .
N5 N -0.0263(2) 0.48875(13) 0.44445(11) 0.0205(3) Uani 1 1 d .
N2 N 0.1872(2) 0.81089(15) 0.21623(11) 0.0247(3) Uani 1 1 d .
N1 N 0.1483(2) 0.74141(14) 0.34330(11) 0.0236(3) Uani 1 1 d .
N4 N 0.0199(2) 0.59247(14) 0.21398(11) 0.0266(3) Uani 1 1 d .
N3 N 0.1104(2) 0.72158(14) 0.13906(11) 0.0246(3) Uani 1 1 d .
C6 C 0.6200(3) 0.36153(17) 0.16205(14) 0.0231(3) Uani 1 1 d .
H6A H 0.7422 0.35 0.2292 0.035 Uiso 1 1 calc R
H6B H 0.4969 0.4562 0.1689 0.035 Uiso 1 1 calc R
H6C H 0.7022 0.3773 0.0736 0.035 Uiso 1 1 calc R
C2 C 0.3552(2) 0.18534(17) 0.31784(13) 0.0208(3) Uani 1 1 d .
H2A H 0.1936 0.2546 0.3089 0.025 Uiso 1 1 calc R
H2B H 0.3233 0.0701 0.3411 0.025 Uiso 1 1 calc R
C5 C 0.6849(3) 0.06560(17) 0.17439(14) 0.0236(3) Uani 1 1 d .
H5A H 0.7744 0.0839 0.088 0.035 Uiso 1 1 calc R
H5B H 0.6027 -0.0324 0.1838 0.035 Uiso 1 1 calc R
H5C H 0.8009 0.0506 0.2451 0.035 Uiso 1 1 calc R
C4 C 0.3165(3) 0.22715(19) 0.07803(13) 0.0253(4) Uani 1 1 d .
H4A H 0.1961 0.3244 0.0802 0.038 Uiso 1 1 calc R
H4B H 0.231 0.1301 0.0933 0.038 Uiso 1 1 calc R
H4C H 0.405 0.2378 -0.0088 0.038 Uiso 1 1 calc R
C1 C 0.0466(2) 0.60836(16) 0.33808(13) 0.0177(3) Uani 1 1 d .
C3 C 0.4819(3) 0.22374(18) 0.43050(14) 0.0250(4) Uani 1 1 d .
H3A H 0.4976 0.3418 0.4135 0.03 Uiso 1 1 calc R
H3B H 0.381 0.1982 0.5138 0.03 Uiso 1 1 calc R

loop_
_atom_site_aniso_label
_atom_site_aniso_U_11
_atom_site_aniso_U_22
_atom_site_aniso_U_33
_atom_site_aniso_U_23
_atom_site_aniso_U_13
_atom_site_aniso_U_12
O1 0.0309(6) 0.0303(6) 0.0217(5) -0.0069(4) -0.0092(4) -0.0035(5)
N6 0.0177(6) 0.0195(6) 0.0156(6) -0.0020(4) -0.0007(4) -0.0053(5)
N5 0.0239(6) 0.0207(6) 0.0169(5) -0.0029(5) 0.0013(5) -0.0046(5)
N2 0.0302(7) 0.0246(6) 0.0187(6) 0.0007(5) -0.0007(5) -0.0084(5)
N1 0.0331(7) 0.0216(6) 0.0169(6) -0.0009(5) -0.0018(5) -0.0096(5)
N4 0.0375(8) 0.0277(7) 0.0168(6) -0.0043(5) 0.0010(5) -0.0127(6)
N3 0.0309(7) 0.0253(7) 0.0177(6) -0.0026(5) 0.0008(5) -0.0073(5)
C6 0.0251(8) 0.0215(7) 0.0233(7) -0.0018(6) 0.0005(6) -0.0098(6)
C2 0.0211(7) 0.0228(7) 0.0182(7) -0.0024(5) 0.0028(6) -0.0055(6)
C5 0.0251(8) 0.0221(7) 0.0233(7) -0.0056(6) 0.0023(6) -0.0020(6)
C4 0.0244(8) 0.0325(8) 0.0203(7) -0.0037(6) -0.0050(6) -0.0079(6)
C1 0.0190(7) 0.0177(7) 0.0161(7) -0.0032(5) 0.0011(5) -0.0029(5)
C3 0.0309(8) 0.0260(8) 0.0185(7) -0.0052(6) 0.0005(6) -0.0042(6)

loop_
_atom_type_symbol
_atom_type_description
_atom_type_scat_dispersion_real
_atom_type_scat_dispersion_imag
_atom_type_scat_source
C C 0.0033 0.0016 'International Tables Vol C Tables 4.2.6.8 and 6.1.1.4'
H H 0 0 'International Tables Vol C Tables 4.2.6.8 and 6.1.1.4'
N N 0.0061 0.0033 'International Tables Vol C Tables 4.2.6.8 and 6.1.1.4'
O O 0.0106 0.006 'International Tables Vol C Tables 4.2.6.8 and 6.1.1.4'

loop_
_geom_angle_atom_site_label_1
_geom_angle_atom_site_label_2
_geom_angle_atom_site_label_3
_geom_angle
_geom_angle_site_symmetry_1
C3 O1 H1 109.5 .
C6 N6 C4 108.95(10) .
C6 N6 C5 109.43(10) .
C4 N6 C5 108.33(10) .
C6 N6 C2 111.39(10) .
C4 N6 C2 108.22(10) .
C5 N6 C2 110.45(10) .
N5 N5 C1 113.22(13) 2_566
N3 N2 N1 109.25(11) .
C1 N1 N2 104.51(11) .
C1 N4 N3 104.40(11) .
N2 N3 N4 109.57(11) .
N6 C6 H6A 109.5 .
N6 C6 H6B 109.5 .
H6A C6 H6B 109.5 .
N6 C6 H6C 109.5 .
H6A C6 H6C 109.5 .
H6B C6 H6C 109.5 .
C3 C2 N6 115.33(11) .
C3 C2 H2A 108.4 .
N6 C2 H2A 108.4 .
C3 C2 H2B 108.4 .
N6 C2 H2B 108.4 .
H2A C2 H2B 107.5 .
N6 C5 H5A 109.5 .
N6 C5 H5B 109.5 .
H5A C5 H5B 109.5 .
N6 C5 H5C 109.5 .
H5A C5 H5C 109.5 .
H5B C5 H5C 109.5 .
N6 C4 H4A 109.5 .
N6 C4 H4B 109.5 .
H4A C4 H4B 109.5 .
N6 C4 H4C 109.5 .
H4A C4 H4C 109.5 .
H4B C4 H4C 109.5 .
N4 C1 N1 112.26(12) .
N4 C1 N5 119.58(12) .
N1 C1 N5 128.14(12) .
O1 C3 C2 111.00(11) .
O1 C3 H3A 109.4 .
C2 C3 H3A 109.4 .
O1 C3 H3B 109.4 .
C2 C3 H3B 109.4 .
H3A C3 H3B 108 .

loop_
_geom_bond_atom_site_label_1
_geom_bond_atom_site_label_2
_geom_bond_distance
_geom_bond_site_symmetry_2
O1 C3 1.4128(17) .
O1 H1 0.84 .
N6 C6 1.4964(17) .
N6 C4 1.4978(17) .
N6 C5 1.5000(18) .
N6 C2 1.5211(16) .
N5 N5 1.256(2) 2_566
N5 C1 1.4095(17) .
N2 N3 1.3231(16) .
N2 N1 1.3385(16) .
N1 C1 1.3325(17) .
N4 C1 1.3320(17) .
N4 N3 1.3373(16) .
C6 H6A 0.98 .
C6 H6B 0.98 .
C6 H6C 0.98 .
C2 C3 1.5053(19) .
C2 H2A 0.99 .
C2 H2B 0.99 .
C5 H5A 0.98 .
C5 H5B 0.98 .
C5 H5C 0.98 .
C4 H4A 0.98 .
C4 H4B 0.98 .
C4 H4C 0.98 .
C3 H3A 0.99 .
C3 H3B 0.99 .

loop_
_geom_torsion_atom_site_label_1
_geom_torsion_atom_site_label_2
_geom_torsion_atom_site_label_3
_geom_torsion_atom_site_label_4
_geom_torsion
_geom_torsion_site_symmetry_1
N3 N2 N1 C1 0.07(15) .
N1 N2 N3 N4 0.08(16) .
C1 N4 N3 N2 -0.19(15) .
C6 N6 C2 C3 -39.98(16) .
C4 N6 C2 C3 -159.72(12) .
C5 N6 C2 C3 81.85(14) .
N3 N4 C1 N1 0.24(16) .
N3 N4 C1 N5 -178.55(11) .
N2 N1 C1 N4 -0.20(16) .
N2 N1 C1 N5 178.47(13) .
N5 N5 C1 N4 174.72(15) 2_566
N5 N5 C1 N1 -3.9(2) 2_566
N6 C2 C3 O1 -56.10(15) .
